data_8105446
loop_
_publ_author_name
'Li, Ying'
'Qin, Yu-Cai'
'Chen, Bao-Kuan'

_publ_section_title
;
 The crystal structure of dimethylammonium
 catena-[di(\m-aqua)-bis(\m9-benzene-1,3,5-tricarboxylato)pentalithium],
 C20H16Li5NO13
;
_journal_issue 6
_journal_name_full 'Zeitschrift f\"ur Kristallographie - New Crystal Structures'
_journal_page_first 1289
_journal_page_last 1291
_journal_paper_doi 10.1515/ncrs-2020-0270
_journal_volume 235
_journal_year 2020
_chemical_formula_moiety 'C18 H8 Li5 O13, C2 H8 N'
_chemical_formula_sum 'C20 H16 Li5 N O13'
_chemical_formula_weight 513.04
_space_group_crystal_system orthorhombic
_space_group_IT_number 62
_space_group_name_Hall '-P 2ac 2n'
_space_group_name_H-M_alt 'P n m a'
_atom_sites_solution_hydrogens mixed
_cell_angle_alpha 90
_cell_angle_beta 90
_cell_angle_gamma 90
_cell_formula_units_Z 4
_cell_length_a 9.9218(8)
_cell_length_b 14.6941(11)
_cell_length_c 13.5697(10)
_cell_measurement_reflns_used 1886
_cell_measurement_temperature 173(2)
_cell_measurement_theta_max 25.81
_cell_measurement_theta_min 3.64
_cell_volume 1978.4(3)
_computing_cell_refinement 'SAINT v8.37A (Bruker, 2015) [1]'
_computing_data_collection 'Bruker APEX-II'
_computing_data_reduction 'SAINT v8.37A (Bruker, 2015) [1]'
_computing_molecular_graphics 'Olex2 (Dolomanov et al., 2009) [3]'
_computing_publication_material 'Olex2 (Dolomanov et al., 2009) [3]'
_computing_structure_refinement 'ShelXL (Sheldrick, 2015) [2]'
_computing_structure_solution 'ShelXT (Sheldrick, 2015) [2]'
_diffrn_ambient_temperature 172.9
_diffrn_measured_fraction_theta_full 0.996
_diffrn_measured_fraction_theta_max 0.991
_diffrn_measurement_device_type 'CCD area detector'
_diffrn_measurement_method 'phi and omega scans'
_diffrn_radiation_monochromator graphite
_diffrn_radiation_type MoK\a
_diffrn_radiation_wavelength 0.71073
_diffrn_reflns_av_R_equivalents 0.0846
_diffrn_reflns_av_unetI/netI 0.0580
_diffrn_reflns_Laue_measured_fraction_full 0.996
_diffrn_reflns_Laue_measured_fraction_max 0.991
_diffrn_reflns_limit_h_max 12
_diffrn_reflns_limit_h_min -12
_diffrn_reflns_limit_k_max 18
_diffrn_reflns_limit_k_min -15
_diffrn_reflns_limit_l_max 16
_diffrn_reflns_limit_l_min -16
_diffrn_reflns_number 9719
_diffrn_reflns_point_group_measured_fraction_full 0.996
_diffrn_reflns_point_group_measured_fraction_max 0.991
_diffrn_reflns_theta_full 25.242
_diffrn_reflns_theta_max 26.380
_diffrn_reflns_theta_min 3.638
_exptl_absorpt_coefficient_mu 0.140
_exptl_absorpt_correction_T_max 0.7454
_exptl_absorpt_correction_T_min 0.6549
_exptl_absorpt_correction_type multi-scan
_exptl_absorpt_process_details 'SADABS (Bruker, 2013)'
_exptl_crystal_colour colorless
_exptl_crystal_density_diffrn 1.722
_exptl_crystal_density_meas .
_exptl_crystal_density_method 'not measured'
_exptl_crystal_description block
_exptl_crystal_F_000 1048
_exptl_crystal_size_max 0.21
_exptl_crystal_size_mid 0.17
_exptl_crystal_size_min 0.14
_refine_diff_density_max 0.453
_refine_diff_density_min -0.285
_refine_diff_density_rms 0.061
_refine_ls_extinction_coef .
_refine_ls_extinction_method none
_refine_ls_goodness_of_fit_ref 1.003
_refine_ls_hydrogen_treatment mixed
_refine_ls_matrix_type full
_refine_ls_number_parameters 190
_refine_ls_number_reflns 2086
_refine_ls_number_restraints 2
_refine_ls_restrained_S_all 1.004
_refine_ls_R_factor_all 0.0863
_refine_ls_R_factor_gt 0.0439
_refine_ls_shift/su_max 0.000
_refine_ls_shift/su_mean 0.000
_refine_ls_structure_factor_coef Fsqd
_refine_ls_weighting_details 'w=1/[\s^2^(Fo^2^)+(0.0381P)^2^+1.1066P] where P=(Fo^2^+2Fc^2^)/3'
_refine_ls_weighting_scheme calc
_refine_ls_wR_factor_gt 0.0830
_refine_ls_wR_factor_ref 0.0960
_reflns_Friedel_coverage 0.000
_reflns_Friedel_fraction_full .
_reflns_Friedel_fraction_max .
_reflns_number_gt 1430
_reflns_number_total 2086
_reflns_threshold_expression 'I > 2\s(I)'
_cod_data_source_file suppl_ncrs-2020-0270_suppl.cif
_cod_data_source_block 1
_cod_original_formula_sum 'C20 H16 Li5 N O13 '
_cod_database_code 8105446
_shelx_space_group_comment
;
The symmetry employed for this shelxl refinement is uniquely defined
by the following loop, which should always be used as a source of
symmetry information in preference to the above space-group names.
They are only intended as comments.
;
_shelx_estimated_absorpt_t_max 0.981
_shelx_estimated_absorpt_t_min 0.971
_olex2_refinement_description
;
1. Fixed Uiso
 At 1.2 times of:
  All C(H) groups, All N(H) groups, All O(H) groups
 At 1.5 times of:
  All C(H,H) groups
2. Restrained distances
 N1-H1
 0.86 with sigma of 0.02
 O7-H7
 0.82 with sigma of 0.02
3.a Riding coordinates:
 C10(H10A,H10B), C11(H11A,H11B)
3.b Aromatic/amide H refined with riding coordinates:
 C2(H2), C4(H4), C6(H6)
;

loop_
_space_group_symop_operation_xyz
'x, y, z'
'-x+1/2, -y, z+1/2'
'-x, y+1/2, -z'
'x+1/2, -y+1/2, -z+1/2'
'-x, -y, -z'
'x-1/2, y, -z-1/2'
'x, -y-1/2, z'
'-x-1/2, y-1/2, z-1/2'

loop_
_atom_site_label
_atom_site_type_symbol
_atom_site_fract_x
_atom_site_fract_y
_atom_site_fract_z
_atom_site_U_iso_or_equiv
_atom_site_adp_type
_atom_site_occupancy
_atom_site_site_symmetry_order
_atom_site_calc_flag
_atom_site_refinement_flags_posn
_atom_site_refinement_flags_adp
_atom_site_refinement_flags_occupancy
_atom_site_disorder_assembly
_atom_site_disorder_group
C1 C 0.3316(2) 0.61540(14) 0.98985(15) 0.0111(5) Uani 1 1 d . . . . .
C2 C 0.3527(2) 0.58610(14) 0.89394(15) 0.0119(5) Uani 1 1 d . . . . .
H2 H 0.277525 0.575826 0.852047 0.014 Uiso 1 1 calc R . . . .
C3 C 0.4824(2) 0.57152(14) 0.85810(15) 0.0113(5) Uani 1 1 d . . . . .
C4 C 0.5925(2) 0.58884(14) 0.91913(15) 0.0118(5) Uani 1 1 d . . . . .
H4 H 0.681195 0.577546 0.895762 0.014 Uiso 1 1 calc R . . . .
C5 C 0.5737(2) 0.62253(14) 1.01400(15) 0.0112(5) Uani 1 1 d . . . . .
C6 C 0.4426(2) 0.63586(14) 1.04877(16) 0.0123(5) Uani 1 1 d . . . . .
H6 H 0.429038 0.659136 1.113326 0.015 Uiso 1 1 calc R . . . .
C7 C 0.1928(2) 0.61438(15) 1.03547(15) 0.0121(5) Uani 1 1 d . . . . .
C8 C 0.5016(2) 0.52939(14) 0.75820(15) 0.0121(5) Uani 1 1 d . . . . .
C9 C 0.6919(2) 0.63341(14) 1.08296(15) 0.0126(5) Uani 1 1 d . . . . .
C10 C 1.0615(4) 0.750000 0.8549(3) 0.0276(9) Uani 1 2 d S T P . .
H10A H 1.134857 0.750000 0.903212 0.041 Uiso 1 2 d RS T P . .
H10B H 1.068137 0.804460 0.813482 0.041 Uiso 1 1 d R . . . .
C11 C 0.8155(4) 0.750000 0.8361(3) 0.0290(9) Uani 1 2 d S T P . .
H11A H 0.730414 0.750000 0.872753 0.044 Uiso 1 2 d RS T P . .
H11B H 0.820204 0.695540 0.794513 0.044 Uiso 1 1 d R . . . .
Li1 Li 0.2258(4) 0.5644(3) 1.2248(3) 0.0177(8) Uani 1 1 d . . . . .
Li2 Li 0.0494(4) 0.4660(3) 0.9122(3) 0.0190(9) Uani 1 1 d . . . . .
Li3 Li 0.1297(6) 0.750000 1.2191(4) 0.0200(12) Uani 1 2 d S T P . .
N1 N 0.9301(3) 0.750000 0.9062(2) 0.0294(8) Uani 1 2 d DS T P . .
H1 H 0.925(3) 0.7991(14) 0.9455(16) 0.035 Uiso 1 1 d DR . . . .
O1 O 0.18033(14) 0.64744(10) 1.12066(10) 0.0152(4) Uani 1 1 d . . . . .
O2 O 0.09736(14) 0.57719(10) 0.98906(10) 0.0160(4) Uani 1 1 d . . . . .
O3 O 0.40498(14) 0.53272(10) 0.69771(10) 0.0153(4) Uani 1 1 d . . . . .
O4 O 0.61176(15) 0.49114(10) 0.73767(10) 0.0167(4) Uani 1 1 d . . . . .
O5 O 0.80962(14) 0.62671(11) 1.04832(10) 0.0175(4) Uani 1 1 d . . . . .
O6 O 0.66678(14) 0.64572(10) 1.17317(10) 0.0156(4) Uani 1 1 d . . . . .
O7 O -0.0669(2) 0.750000 1.20898(17) 0.0235(6) Uani 1 2 d DS T P . .
H7 H -0.101(2) 0.7056(14) 1.1784(16) 0.028 Uiso 1 1 d DR . . . .

loop_
_atom_site_aniso_label
_atom_site_aniso_U_11
_atom_site_aniso_U_22
_atom_site_aniso_U_33
_atom_site_aniso_U_23
_atom_site_aniso_U_13
_atom_site_aniso_U_12
C1 0.0130(11) 0.0074(11) 0.0130(10) 0.0014(9) -0.0003(9) -0.0002(9)
C2 0.0121(11) 0.0097(11) 0.0138(11) 0.0017(9) -0.0019(9) -0.0008(9)
C3 0.0123(11) 0.0092(11) 0.0123(11) 0.0026(9) -0.0003(9) 0.0002(9)
C4 0.0106(11) 0.0107(11) 0.0141(11) 0.0024(9) 0.0030(9) 0.0009(9)
C5 0.0141(11) 0.0065(10) 0.0130(11) 0.0023(9) -0.0006(9) -0.0022(9)
C6 0.0149(11) 0.0098(11) 0.0120(11) 0.0002(9) 0.0003(9) 0.0002(9)
C7 0.0145(12) 0.0094(11) 0.0123(11) 0.0034(9) -0.0006(9) 0.0017(9)
C8 0.0117(11) 0.0104(11) 0.0141(11) 0.0029(9) 0.0023(9) -0.0024(9)
C9 0.0152(12) 0.0063(11) 0.0162(11) 0.0027(9) -0.0023(9) 0.0003(9)
C10 0.031(2) 0.0192(19) 0.033(2) 0.000 -0.0016(17) 0.000
C11 0.026(2) 0.021(2) 0.039(2) 0.000 0.0079(17) 0.000
Li1 0.019(2) 0.021(2) 0.0137(19) 0.0001(17) 0.0003(16) 0.0025(16)
Li2 0.019(2) 0.019(2) 0.0186(19) -0.0038(17) 0.0006(16) 0.0023(17)
Li3 0.024(3) 0.020(3) 0.017(3) 0.000 0.002(2) 0.000
N1 0.046(2) 0.0191(17) 0.0230(17) 0.000 0.0053(15) 0.000
O1 0.0177(8) 0.0167(9) 0.0112(7) -0.0006(7) 0.0030(7) 0.0022(7)
O2 0.0119(8) 0.0213(9) 0.0147(8) -0.0015(7) 0.0002(6) -0.0027(7)
O3 0.0139(8) 0.0190(9) 0.0129(7) -0.0008(6) -0.0023(6) -0.0010(7)
O4 0.0135(8) 0.0218(9) 0.0149(8) -0.0016(7) 0.0027(6) 0.0035(7)
O5 0.0118(8) 0.0234(9) 0.0173(8) 0.0026(7) -0.0008(7) -0.0001(7)
O6 0.0176(9) 0.0177(9) 0.0115(8) -0.0001(6) -0.0014(6) 0.0011(7)
O7 0.0294(15) 0.0174(13) 0.0237(13) 0.000 -0.0075(11) 0.000

loop_
_atom_type_symbol
_atom_type_description
_atom_type_scat_dispersion_real
_atom_type_scat_dispersion_imag
_atom_type_scat_source
C C 0.0033 0.0016 'International Tables Vol C Tables 4.2.6.8 and 6.1.1.4'
H H 0.0000 0.0000 'International Tables Vol C Tables 4.2.6.8 and 6.1.1.4'
N N 0.0061 0.0033 'International Tables Vol C Tables 4.2.6.8 and 6.1.1.4'
O O 0.0106 0.0060 'International Tables Vol C Tables 4.2.6.8 and 6.1.1.4'
Li Li -0.0003 0.0001 'International Tables Vol C Tables 4.2.6.8 and 6.1.1.4'

loop_
_geom_angle_atom_site_label_1
_geom_angle_atom_site_label_2
_geom_angle_atom_site_label_3
_geom_angle
_geom_angle_site_symmetry_1
_geom_angle_site_symmetry_3
C2 C1 C6 119.09(19) . .
C2 C1 C7 121.28(19) . .
C6 C1 C7 119.19(18) . .
C1 C2 H2 119.5 . .
C1 C2 C3 120.99(19) . .
C3 C2 H2 119.5 . .
C2 C3 C4 119.24(19) . .
C2 C3 C8 119.70(19) . .
C4 C3 C8 120.81(19) . .
C3 C4 H4 119.7 . .
C5 C4 C3 120.6(2) . .
C5 C4 H4 119.7 . .
C4 C5 C6 119.17(19) . .
C4 C5 C9 120.46(19) . .
C6 C5 C9 119.93(18) . .
C1 C6 C5 120.75(19) . .
C1 C6 H6 119.6 . .
C5 C6 H6 119.6 . .
C1 C7 Li1 106.43(15) . .
C1 C7 Li2 154.22(17) . 5_567
Li1 C7 Li2 75.20(12) . 5_567
O1 C7 C1 117.51(18) . .
O1 C7 Li1 40.69(12) . .
O1 C7 Li2 81.03(14) . 5_567
O1 C7 O2 123.44(19) . .
O2 C7 C1 118.96(18) . .
O2 C7 Li1 116.71(16) . .
O2 C7 Li2 44.95(12) . 5_567
C3 C8 Li1 104.95(15) . 2_564
C3 C8 Li2 175.65(18) . 6_657
Li2 C8 Li1 79.31(13) 6_657 2_564
O3 C8 C3 118.32(18) . .
O3 C8 Li1 43.24(13) . 2_564
O3 C8 Li2 64.14(14) . 6_657
O4 C8 C3 119.53(19) . .
O4 C8 Li1 117.59(16) . 2_564
O4 C8 Li2 58.19(13) . 6_657
O4 C8 O3 122.14(19) . .
O5 C9 C5 118.68(18) . .
O6 C9 C5 117.61(19) . .
O6 C9 O5 123.7(2) . .
H10A C10 H10B 109.5 . .
H10A C10 H10B 109.5 . 7_575
H10B C10 H10B 109.5 . 7_575
N1 C10 H10A 109.9 . .
N1 C10 H10B 109.25(9) . 7_575
N1 C10 H10B 109.3 . .
H11A C11 H11B 109.5 . .
H11A C11 H11B 109.5 . 7_575
H11B C11 H11B 109.5 . 7_575
N1 C11 H11A 109.5 . .
N1 C11 H11B 109.4 . .
N1 C11 H11B 109.44(9) . 7_575
C7 Li1 Li2 53.47(10) . 5_567
C7 Li1 Li2 145.75(16) . 2_565
C7 Li1 Li3 71.16(14) . .
C8 Li1 C7 101.49(14) 2_565 .
C8 Li1 Li2 48.42(10) 2_565 5_567
C8 Li1 Li2 110.89(14) 2_565 2_565
C8 Li1 Li3 102.20(17) 2_565 .
Li2 Li1 Li2 159.00(17) 5_567 2_565
Li3 Li1 Li2 111.03(17) . 2_565
Li3 Li1 Li2 80.87(16) . 5_567
O1 Li1 C7 25.32(8) . .
O1 Li1 C8 104.66(17) . 2_565
O1 Li1 Li2 141.72(19) . 2_565
O1 Li1 Li2 58.84(13) . 5_567
O1 Li1 Li3 45.84(14) . .
O1 Li1 O3 99.73(18) . 2_565
O1 Li1 O6 93.61(18) . 6_558
O3 Li1 C7 86.53(14) 2_565 .
O3 Li1 C8 26.14(8) 2_565 2_565
O3 Li1 Li2 118.45(17) 2_565 2_565
O3 Li1 Li2 41.99(11) 2_565 5_567
O3 Li1 Li3 117.5(2) 2_565 .
O4 Li1 C7 118.85(17) 5_667 .
O4 Li1 C8 116.95(18) 5_667 2_565
O4 Li1 Li2 142.82(19) 5_667 5_567
O4 Li1 Li2 34.85(11) 5_667 2_565
O4 Li1 Li3 134.5(2) 5_667 .
O4 Li1 O1 132.7(2) 5_667 .
O4 Li1 O3 107.6(2) 5_667 2_565
O4 Li1 O6 109.66(19) 5_667 6_558
O6 Li1 C7 118.75(18) 6_558 .
O6 Li1 C8 86.62(14) 6_558 2_565
O6 Li1 Li2 103.62(16) 6_558 5_567
O6 Li1 Li2 75.13(13) 6_558 2_565
O6 Li1 Li3 48.02(14) 6_558 .
O6 Li1 O3 112.66(19) 6_558 2_565
C7 Li2 Li1 51.33(10) 5_567 5_567
C7 Li2 Li1 134.60(15) 5_567 2_564
C8 Li2 C7 103.18(14) 6_557 5_567
C8 Li2 Li1 59.39(11) 6_557 2_564
C8 Li2 Li1 52.26(11) 6_557 5_567
C8 Li2 Li2 125.9(2) 6_557 5_567
Li1 Li2 Li1 95.87(10) 5_567 2_564
Li2 Li2 C7 68.01(15) 5_567 5_567
Li2 Li2 Li1 103.81(19) 5_567 5_567
Li2 Li2 Li1 157.2(2) 5_567 2_564
O2 Li2 C7 25.40(7) 5_567 5_567
O2 Li2 C7 114.97(16) . 5_567
O2 Li2 C8 102.73(17) . 6_557
O2 Li2 C8 124.67(18) 5_567 6_557
O2 Li2 Li1 75.21(13) 5_567 5_567
O2 Li2 Li1 126.62(18) . 5_567
O2 Li2 Li1 153.97(18) 5_567 2_564
O2 Li2 Li1 109.92(16) . 2_564
O2 Li2 Li2 48.56(13) . 5_567
O2 Li2 Li2 46.05(12) 5_567 5_567
O2 Li2 O2 94.61(16) . 5_567
O2 Li2 O3 96.46(16) 5_567 6_557
O2 Li2 O3 98.01(17) . 6_557
O2 Li2 O4 149.4(2) 5_567 6_557
O2 Li2 O4 106.51(18) . 6_557
O2 Li2 O5 104.34(18) . 5_667
O3 Li2 C7 78.85(12) 6_557 5_567
O3 Li2 C8 29.77(8) 6_557 6_557
O3 Li2 Li1 35.03(10) 6_557 5_567
O3 Li2 Li1 88.82(13) 6_557 2_564
O3 Li2 Li2 100.7(2) 6_557 5_567
O4 Li2 C7 124.29(17) 6_557 5_567
O4 Li2 C8 29.76(8) 6_557 6_557
O4 Li2 Li1 74.47(13) 6_557 5_567
O4 Li2 Li1 29.80(9) 6_557 2_564
O4 Li2 Li2 148.5(3) 6_557 5_567
O4 Li2 O3 59.47(11) 6_557 6_557
O5 Li2 C7 104.15(17) 5_667 5_567
O5 Li2 C8 128.10(18) 5_667 6_557
O5 Li2 Li1 128.56(18) 5_667 5_567
O5 Li2 Li1 69.97(13) 5_667 2_564
O5 Li2 Li2 105.1(2) 5_667 5_567
O5 Li2 O2 96.19(17) 5_667 5_567
O5 Li2 O3 153.3(2) 5_667 6_557
O5 Li2 O4 99.57(17) 5_667 6_557
Li1 Li3 Li1 141.3(3) 7_575 .
O1 Li3 Li1 128.5(2) 7_575 .
O1 Li3 Li1 128.5(2) . 7_575
O1 Li3 Li1 41.59(9) 7_575 7_575
O1 Li3 Li1 41.59(9) . .
O1 Li3 O1 93.1(2) 7_575 .
O1 Li3 O6 156.0(3) . 4_467
O1 Li3 O6 83.03(8) . 6_558
O1 Li3 O6 83.03(8) 7_575 4_467
O1 Li3 O6 156.0(3) 7_575 6_558
O6 Li3 Li1 126.8(2) 4_467 .
O6 Li3 Li1 126.8(2) 6_558 7_575
O6 Li3 Li1 41.65(9) 4_467 7_575
O6 Li3 Li1 41.65(9) 6_558 .
O6 Li3 O6 91.0(2) 4_467 6_558
O7 Li3 Li1 109.34(13) . .
O7 Li3 Li1 109.34(13) . 7_575
O7 Li3 O1 101.3(2) . .
O7 Li3 O1 101.3(2) . 7_575
O7 Li3 O6 102.6(2) . 4_467
O7 Li3 O6 102.6(2) . 6_558
C10 N1 C11 112.0(3) . .
C10 N1 H1 109.2(17) . 7_575
C10 N1 H1 109.2(17) . .
C11 N1 H1 109.8(17) . 7_575
C11 N1 H1 109.8(17) . .
H1 N1 H1 107(3) . 7_575
C7 O1 Li1 113.98(17) . .
C7 O1 Li3 153.42(18) . .
Li1 O1 Li3 92.57(17) . .
C7 O2 Li2 142.59(18) . .
C7 O2 Li2 109.65(16) . 5_567
Li2 O2 Li2 85.39(16) . 5_567
C8 O3 Li1 110.62(17) . 2_564
C8 O3 Li2 86.09(15) . 6_657
Li1 O3 Li2 102.98(16) 2_564 6_657
C8 O4 Li1 151.46(18) . 5_667
C8 O4 Li2 92.05(16) . 6_657
Li1 O4 Li2 115.35(17) 5_667 6_657
C9 O5 Li2 126.37(18) . 5_667
C9 O6 Li1 123.36(17) . 6_658
C9 O6 Li3 142.69(17) . 6_658
Li1 O6 Li3 90.33(16) 6_658 6_658
Li3 O7 H7 115.8(17) . 7_575
Li3 O7 H7 115.8(17) . .
H7 O7 H7 101(3) . 7_575

loop_
_geom_bond_atom_site_label_1
_geom_bond_atom_site_label_2
_geom_bond_distance
_geom_bond_site_symmetry_2
C1 C2 1.387(3) .
C1 C6 1.394(3) .
C1 C7 1.510(3) .
C2 H2 0.9500 .
C2 C3 1.392(3) .
C3 C4 1.394(3) .
C3 C8 1.502(3) .
C4 H4 0.9500 .
C4 C5 1.392(3) .
C5 C6 1.397(3) .
C5 C9 1.509(3) .
C6 H6 0.9500 .
C7 Li1 2.692(4) .
C7 Li2 2.770(4) 5_567
C7 O1 1.260(2) .
C7 O2 1.262(2) .
C8 Li1 2.682(4) 2_564
C8 Li2 2.537(4) 6_657
C8 O3 1.263(2) .
C8 O4 1.260(3) .
C9 O5 1.263(2) .
C9 O6 1.262(2) .
C10 H10A 0.9799 .
C10 H10B 0.9801 .
C10 H10B 0.9801 7_575
C10 N1 1.478(5) .
C11 H11A 0.9800 .
C11 H11B 0.9800 .
C11 H11B 0.9800 7_575
C11 N1 1.482(5) .
Li1 Li2 3.333(5) 5_567
Li1 Li2 3.412(5) 2_565
Li1 Li3 2.891(4) .
Li1 O1 1.921(4) .
Li1 O3 1.963(4) 2_565
Li1 O4 1.877(4) 5_667
Li1 O6 1.921(4) 6_558
Li2 Li2 2.763(7) 5_567
Li2 O2 1.996(4) .
Li2 O2 2.078(4) 5_567
Li2 O3 2.289(4) 6_557
Li2 O4 2.158(4) 6_557
Li2 O5 2.025(4) 5_667
Li3 O1 2.076(4) 7_575
Li3 O1 2.076(4) .
Li3 O6 2.149(4) 4_467
Li3 O6 2.149(4) 6_558
Li3 O7 1.955(6) .
N1 H1 0.899(16) .
N1 H1 0.899(16) 7_575
O7 H7 0.844(16) .
O7 H7 0.844(16) 7_575
